data_7026859
loop_
_publ_author_name
'Morito, Haruhiko'
'Eck, Bernhard'
'Dronskowski, Richard'
'Yamane, Hisanori'

_publ_section_title
;
 Synthesis and crystal structure of sodium borosilicide, Na8B74.5Si17.5.
;
_journal_issue 42
_journal_name_full 'Dalton transactions (Cambridge, England : 2003)'
_journal_page_first 10197
_journal_page_last 10202
_journal_paper_doi 10.1039/c0dt00801j
_journal_volume 39
_journal_year 2010
_chemical_formula_moiety 'Na8 B74.50 Si17.50'
_chemical_formula_sum 'B74.5 Na8 Si17.5'
_chemical_formula_weight 1480.84
_chemical_name_common
;
sodium borosilicide
;
_chemical_name_systematic
;
8 sodium 74.5 boron 17.5 silicon
;
_space_group_IT_number 194
_symmetry_cell_setting hexagonal
_symmetry_Int_Tables_number 194
_symmetry_space_group_name_Hall '-P 6c 2c'
_symmetry_space_group_name_H-M 'P 63/m m c'
_atom_sites_solution_primary direct
_atom_sites_solution_secondary difmap
_audit_creation_method SHELXL-97
_cell_angle_alpha 90.00
_cell_angle_beta 90.00
_cell_angle_gamma 120.00
_cell_formula_units_Z 1
_cell_length_a 10.2392(3)
_cell_length_b 10.2392(3)
_cell_length_c 10.9215(4)
_cell_measurement_reflns_used 6451
_cell_measurement_temperature 293(2)
_cell_measurement_theta_max 27.53
_cell_measurement_theta_min 3.73
_cell_volume 991.62(5)
_computing_cell_refinement PROCESS-AUTO
_computing_data_collection PROCESS-AUTO
_computing_data_reduction CrystalStructure
_computing_molecular_graphics 'VESTA (Monma & Izumi, 2008)'
_computing_publication_material 'SHELXL-97 (Sheldrick, 2007)'
_computing_structure_refinement 'SHELXL-97 (Sheldrick, 2007)'
_computing_structure_solution 'SIR2004 (Burla et al., 2004)'
_diffrn_ambient_temperature 293(2)
_diffrn_detector_area_resol_mean 10.00
_diffrn_measured_fraction_theta_full 0.996
_diffrn_measured_fraction_theta_max 0.996
_diffrn_measurement_device_type 'Rigaku RAXIS-RAPID II'
_diffrn_measurement_method \w
_diffrn_radiation_monochromator graphite
_diffrn_radiation_source 'fine-focus sealed tube'
_diffrn_radiation_type MoK\a
_diffrn_radiation_wavelength 0.71075
_diffrn_reflns_av_R_equivalents 0.0727
_diffrn_reflns_av_sigmaI/netI 0.0247
_diffrn_reflns_limit_h_max 13
_diffrn_reflns_limit_h_min -13
_diffrn_reflns_limit_k_max 13
_diffrn_reflns_limit_k_min -13
_diffrn_reflns_limit_l_max 13
_diffrn_reflns_limit_l_min -14
_diffrn_reflns_number 9321
_diffrn_reflns_theta_full 27.46
_diffrn_reflns_theta_max 27.46
_diffrn_reflns_theta_min 3.73
_diffrn_standards_decay_% 0
_exptl_absorpt_coefficient_mu 0.690
_exptl_crystal_colour black
_exptl_crystal_density_diffrn 2.480
_exptl_crystal_density_method 'not measured'
_exptl_crystal_description columnar
_exptl_crystal_F_000 706
_exptl_crystal_size_max 0.095
_exptl_crystal_size_mid 0.054
_exptl_crystal_size_min 0.046
_refine_diff_density_max 0.919
_refine_diff_density_min -0.455
_refine_diff_density_rms 0.093
_refine_ls_extinction_method none
_refine_ls_goodness_of_fit_ref 1.139
_refine_ls_matrix_type full
_refine_ls_number_parameters 52
_refine_ls_number_reflns 467
_refine_ls_number_restraints 1
_refine_ls_restrained_S_all 1.138
_refine_ls_R_factor_all 0.0439
_refine_ls_R_factor_gt 0.0389
_refine_ls_shift/su_max 0.000
_refine_ls_shift/su_mean 0.000
_refine_ls_structure_factor_coef Fsqd
_refine_ls_weighting_details 'calc w=1/[\s^2^(Fo^2^)+(0.0423P)^2^+2.3878P] where P=(Fo^2^+2Fc^2^)/3'
_refine_ls_weighting_scheme calc
_refine_ls_wR_factor_gt 0.0938
_refine_ls_wR_factor_ref 0.0965
_reflns_number_gt 414
_reflns_number_total 467
_reflns_threshold_expression >2sigma(I)
_cod_data_source_file c0dt00801j.txt
_cod_data_source_block NaBSi
_cod_original_formula_sum 'B74.50 Na8 Si17.50'
_cod_database_code 7026859

loop_
_symmetry_equiv_pos_as_xyz
'x, y, z'
'-x, -y, z+1/2'
'-y, x-y, z'
'-x+y, -x, z'
'x-y, x, z+1/2'
'y, -x+y, z+1/2'
'x-y, -y, -z'
'-x, -x+y, -z'
'y, x, -z'
'-y, -x, -z+1/2'
'x, x-y, -z+1/2'
'-x+y, y, -z+1/2'
'-x, -y, -z'
'x, y, -z-1/2'
'y, -x+y, -z'
'x-y, x, -z'
'-x+y, -x, -z-1/2'
'-y, x-y, -z-1/2'
'-x+y, y, z'
'x, x-y, z'
'-y, -x, z'
'y, x, z-1/2'
'-x, -x+y, z-1/2'
'x-y, -y, z-1/2'

loop_
_atom_site_label
_atom_site_type_symbol
_atom_site_fract_x
_atom_site_fract_y
_atom_site_fract_z
_atom_site_U_iso_or_equiv
_atom_site_adp_type
_atom_site_occupancy
_atom_site_symmetry_multiplicity
_atom_site_calc_flag
_atom_site_refinement_flags
Na1 Na 0.16653(12) 0.3331(2) 0.2500 0.0155(5) Uani 1 4 d S
Na2 Na 0.3333 0.6667 0.2500 0.0146(8) Uani 1 12 d S
B1 B 0.3763(3) 0.0340(3) 0.0762(2) 0.0106(5) Uani 1 1 d .
B2 B 0.1575(3) 0.4893(3) 0.0504(2) 0.0105(5) Uani 1 1 d .
B3 B 0.5187(2) 0.0373(4) 0.6654(3) 0.0068(7) Uani 1 2 d S
B4 B 0.5748(2) 0.1497(5) 0.0942(3) 0.0126(8) Uani 1 2 d S
B5 B 0.3333 0.6667 0.650(2) 0.016(2) Uani 0.629(12) 6 d SP
Si1 Si 0.3333 0.6667 0.6844(6) 0.016(2) Uani 0.371(12) 6 d SP
Si2 Si 0.13002(5) 0.26004(10) 0.64212(8) 0.0094(3) Uani 1 2 d S
Si3 Si 0.0000 0.0000 0.10525(15) 0.0108(4) Uani 1 6 d S

loop_
_atom_site_aniso_label
_atom_site_aniso_U_11
_atom_site_aniso_U_22
_atom_site_aniso_U_33
_atom_site_aniso_U_23
_atom_site_aniso_U_13
_atom_site_aniso_U_12
Na1 0.0146(8) 0.0180(11) 0.0151(9) 0.000 0.000 0.0090(5)
Na2 0.0137(11) 0.0137(11) 0.0165(17) 0.000 0.000 0.0069(5)
B1 0.0109(12) 0.0100(13) 0.0117(11) -0.0011(10) 0.0014(9) 0.0058(10)
B2 0.0095(12) 0.0084(12) 0.0135(12) -0.0003(10) 0.0008(10) 0.0043(10)
B3 0.0041(11) 0.0057(16) 0.0110(15) -0.0026(13) -0.0013(6) 0.0029(8)
B4 0.0109(13) 0.0164(19) 0.0123(18) -0.0024(15) -0.0012(8) 0.0082(10)
B5 0.0139(14) 0.0139(14) 0.019(5) 0.000 0.000 0.0070(7)
Si1 0.0139(14) 0.0139(14) 0.019(5) 0.000 0.000 0.0070(7)
Si2 0.0087(4) 0.0100(5) 0.0101(5) 0.0008(3) 0.00038(17) 0.0050(3)
Si3 0.0107(5) 0.0107(5) 0.0110(8) 0.000 0.000 0.0054(3)

loop_
_atom_type_symbol
_atom_type_description
_atom_type_scat_dispersion_real
_atom_type_scat_dispersion_imag
_atom_type_scat_source
B B 0.0013 0.0007 'International Tables Vol C Tables 4.2.6.8 and 6.1.1.4'
Na Na 0.0362 0.0249 'International Tables Vol C Tables 4.2.6.8 and 6.1.1.4'
Si Si 0.0817 0.0704 'International Tables Vol C Tables 4.2.6.8 and 6.1.1.4'

loop_
_geom_angle_atom_site_label_1
_geom_angle_atom_site_label_2
_geom_angle_atom_site_label_3
_geom_angle
_geom_angle_site_symmetry_1
_geom_angle_site_symmetry_3
B1 B1 B4 107.46(18) 7 .
B1 B1 B2 62.04(16) 7 4
B4 B1 B2 108.98(19) . 4
B1 B1 B2 59.75(16) 7 9
B4 B1 B2 60.60(17) . 9
B2 B1 B2 111.15(18) 4 9
B1 B1 B3 112.22(17) 7 2_654
B4 B1 B3 60.55(17) . 2_654
B2 B1 B3 62.16(17) 4 2_654
B2 B1 B3 112.14(18) 9 2_654
B1 B1 Si2 118.63(10) 7 6_554
B4 B1 Si2 113.10(17) . 6_554
B2 B1 Si2 134.19(17) 4 6_554
B2 B1 Si2 104.74(15) 9 6_554
B3 B1 Si2 127.27(17) 2_654 6_554
B1 B1 B5 122.1(4) 7 2_664
B4 B1 B5 26.97(15) . 2_664
B2 B1 B5 135.03(15) 4 2_664
B2 B1 B5 63.6(4) 9 2_664
B3 B1 B5 78.2(2) 2_654 2_664
Si2 B1 B5 86.23(16) 6_554 2_664
Na1 B1 B5 122.9(4) 4 2_664
B1 B1 Si1 128.4(2) 7 2_664
B4 B1 Si1 29.35(12) . 2_664
B2 B1 Si1 134.43(15) 4 2_664
B2 B1 Si1 70.13(16) 9 2_664
B3 B1 Si1 75.05(15) 2_654 2_664
Si2 B1 Si1 83.97(9) 6_554 2_664
Na1 B1 Si1 116.46(14) 4 2_664
B5 B1 Si1 6.5(4) 2_664 2_664
B1 B1 Si1 147.31(17) 7 13_666
B4 B1 Si1 41.65(14) . 13_666
B2 B1 Si1 128.65(15) 4 13_666
B2 B1 Si1 89.62(14) 9 13_666
B3 B1 Si1 66.54(14) 2_654 13_666
Si2 B1 Si1 77.69(8) 6_554 13_666
Na1 B1 Si1 96.98(10) 4 13_666
B5 B1 Si1 26.0(4) 2_664 13_666
Si1 B1 Si1 19.50(19) 2_664 13_666
Na1 B1 Si1 119.95(10) 15 13_666
B1 B1 B5 151.0(2) 7 13_666
B4 B1 B5 44.6(2) . 13_666
B2 B1 B5 126.92(17) 4 13_666
B2 B1 B5 93.5(2) 9 13_666
B3 B1 B5 65.11(15) 2_654 13_666
Si2 B1 B5 76.58(10) 6_554 13_666
Na1 B1 B5 93.1(2) 4 13_666
B5 B1 B5 29.9(6) 2_664 13_666
Si1 B1 B5 23.4(2) 2_664 13_666
Na1 B1 B5 123.4(2) 15 13_666
Si1 B1 B5 3.9(2) 13_666 13_666
B2 B2 B1 132.19(12) 19 3
B2 B2 B4 106.49(14) 19 15_565
B1 B2 B4 104.2(2) 3 15_565
B2 B2 B2 120.000(1) 19 20_565
B1 B2 B2 106.94(12) 3 20_565
B4 B2 B2 59.89(10) 15_565 20_565
B2 B2 B1 111.90(12) 19 9
B1 B2 B1 58.21(17) 3 9
B4 B2 B1 58.05(15) 15_565 9
B2 B2 B1 106.56(12) 20_565 9
B2 B2 B3 137.12(13) 19 6_564
B1 B2 B3 60.24(14) 3 6_564
B4 B2 B3 108.07(18) 15_565 6_564
B2 B2 B3 60.91(10) 20_565 6_564
B1 B2 B3 107.61(19) 9 6_564
B2 B2 B5 71.67(13) 19 14_556
B1 B2 B5 137.2(3) 3 14_556
B4 B2 B5 36.2(2) 15_565 14_556
B2 B2 B5 71.15(13) 20_565 14_556
B1 B2 B5 80.8(3) 9 14_556
B3 B2 B5 131.83(17) 6_564 14_556
Na1 B2 B5 142.48(17) . 14_556
Na2 B2 B5 100.7(3) . 14_556
B2 B2 Si1 73.49(6) 19 14_556
B1 B2 Si1 133.01(16) 3 14_556
B4 B2 Si1 33.51(14) 15_565 14_556
B2 B2 Si1 73.02(6) 20_565 14_556
B1 B2 Si1 76.40(14) 9 14_556
B3 B2 Si1 133.11(14) 6_564 14_556
Na1 B2 Si1 144.43(10) . 14_556
Na2 B2 Si1 105.14(11) . 14_556
B5 B2 Si1 4.4(3) 14_556 14_556
B2 B2 Si1 78.27(4) 19 1_554
B1 B2 Si1 122.62(14) 3 1_554
B4 B2 Si1 28.52(12) 15_565 1_554
B2 B2 Si1 77.94(4) 20_565 1_554
B1 B2 Si1 65.58(12) 9 1_554
B3 B2 Si1 134.94(13) 6_564 1_554
Na1 B2 Si1 147.39(9) . 1_554
Na2 B2 Si1 115.98(8) . 1_554
B5 B2 Si1 15.3(3) 14_556 1_554
Si1 B2 Si1 10.84(11) 14_556 1_554
Na1 B2 Si1 107.45(6) 4_565 1_554
B4 B3 B3 115.12(17) 2_655 14_557
B4 B3 B1 57.81(13) 2_655 2_655
B3 B3 B1 121.74(13) 14_557 2_655
B4 B3 B1 57.81(13) 2_655 24_556
B3 B3 B1 121.74(13) 14_557 24_556
B1 B3 B1 102.3(2) 2_655 24_556
B4 B3 B2 103.3(2) 2_655 5_655
B3 B3 B2 131.77(13) 14_557 5_655
B1 B3 B2 57.60(14) 2_655 5_655
B1 B3 B2 102.8(2) 24_556 5_655
B4 B3 B2 103.3(2) 2_655 22_556
B3 B3 B2 131.77(13) 14_557 22_556
B1 B3 B2 102.8(2) 2_655 22_556
B1 B3 B2 57.60(14) 24_556 22_556
B2 B3 B2 58.2(2) 5_655 22_556
B4 B3 B5 22.1(4) 2_655 1_545
B3 B3 B5 93.0(4) 14_557 1_545
B1 B3 B5 68.4(3) 2_655 1_545
B1 B3 B5 68.4(3) 24_556 1_545
B2 B3 B5 122.0(4) 5_655 1_545
B2 B3 B5 122.0(4) 22_556 1_545
Na2 B3 B5 163.6(4) 13_666 1_545
Na1 B3 B5 113.80(14) 16_656 1_545
Na1 B3 B5 113.80(14) 15_556 1_545
B4 B3 Si1 28.74(18) 2_655 1_545
B3 B3 Si1 86.37(13) 14_557 1_545
B1 B3 Si1 72.07(15) 2_655 1_545
B1 B3 Si1 72.07(15) 24_556 1_545
B2 B3 Si1 127.34(18) 5_655 1_545
B2 B3 Si1 127.34(18) 22_556 1_545
B5 B3 Si1 6.6(4) 1_545 1_545
B4 B3 Si1 51.64(18) 2_655 14_547
B3 B3 Si1 63.48(11) 14_557 14_547
B1 B3 Si1 85.93(15) 2_655 14_547
B1 B3 Si1 85.93(15) 24_556 14_547
B2 B3 Si1 143.46(14) 5_655 14_547
B2 B3 Si1 143.46(14) 22_556 14_547
B5 B3 Si1 29.5(4) 1_545 14_547
Si1 B3 Si1 22.9(2) 1_545 14_547
B5 B4 B1 125.35(16) 2_664 .
B5 B4 B1 125.35(16) 2_664 19_655
B1 B4 B1 108.1(3) . 19_655
B5 B4 B2 105.4(6) 2_664 9
B1 B4 B2 61.35(14) . 9
B1 B4 B2 109.4(2) 19_655 9
B5 B4 B2 105.4(6) 2_664 16_655
B1 B4 B2 109.4(2) . 16_655
B1 B4 B2 61.35(14) 19_655 16_655
B2 B4 B2 60.2(2) 9 16_655
B5 B4 B3 134.5(7) 2_664 2_654
B1 B4 B3 61.64(15) . 2_654
B1 B4 B3 61.64(15) 19_655 2_654
B2 B4 B3 113.7(2) 9 2_654
B2 B4 B3 113.7(2) 16_655 2_654
B5 B4 Si1 10.8(7) 2_664 2_664
B1 B4 Si1 123.38(15) . 2_664
B1 B4 Si1 123.38(15) 19_655 2_664
B2 B4 Si1 114.5(3) 9 2_664
B2 B4 Si1 114.5(3) 16_655 2_664
B3 B4 Si1 123.7(3) 2_654 2_664
B5 B4 Si1 35.6(7) 2_664 13_666
B1 B4 Si1 114.42(16) . 13_666
B1 B4 Si1 114.42(16) 19_655 13_666
B2 B4 Si1 134.06(18) 9 13_666
B2 B4 Si1 134.06(18) 16_655 13_666
B3 B4 Si1 98.9(2) 2_654 13_666
Si1 B4 Si1 24.9(3) 2_664 13_666
B5 B4 B5 39.4(9) 2_664 13_666
B1 B4 B5 112.66(18) . 13_666
B1 B4 B5 112.66(18) 19_655 13_666
B2 B4 B5 136.7(2) 9 13_666
B2 B4 B5 136.7(2) 16_655 13_666
B3 B4 B5 95.1(3) 2_654 13_666
Si1 B4 B5 28.6(3) 2_664 13_666
Si1 B4 B5 3.8(2) 13_666 13_666
B4 B5 B4 108.5(7) 6_565 2_665
B4 B5 B4 108.5(7) 6_565 5
B4 B5 B4 108.5(7) 2_665 5
B4 B5 Si1 110.4(7) 6_565 14_557
B4 B5 Si1 110.4(7) 2_665 14_557
B4 B5 Si1 110.4(7) 5 14_557
B4 B5 B5 110.4(7) 6_565 14_557
B4 B5 B5 110.4(7) 2_665 14_557
B4 B5 B5 110.4(7) 5 14_557
Si1 B5 B5 0.000(2) 14_557 14_557
B4 B5 B2 38.4(4) 6_565 11_565
B4 B5 B2 74.1(6) 2_665 11_565
B4 B5 B2 104.5(9) 5 11_565
Si1 B5 B2 140.4(3) 14_557 11_565
B5 B5 B2 140.4(3) 14_557 11_565
B4 B5 B2 38.4(4) 6_565 14_556
B4 B5 B2 104.5(9) 2_665 14_556
B4 B5 B2 74.1(6) 5 14_556
Si1 B5 B2 140.4(3) 14_557 14_556
B5 B5 B2 140.4(3) 14_557 14_556
B2 B5 B2 37.7(3) 11_565 14_556
B4 B5 B2 74.1(6) 6_565 17_566
B4 B5 B2 38.4(4) 2_665 17_566
B4 B5 B2 104.5(9) 5 17_566
Si1 B5 B2 140.4(3) 14_557 17_566
B5 B5 B2 140.4(3) 14_557 17_566
B2 B5 B2 36.7(3) 11_565 17_566
B2 B5 B2 67.0(5) 14_556 17_566
B4 B5 B2 104.5(9) 6_565 10_665
B4 B5 B2 38.4(4) 2_665 10_665
B4 B5 B2 74.1(6) 5 10_665
Si1 B5 B2 140.4(3) 14_557 10_665
B5 B5 B2 140.4(3) 14_557 10_665
B2 B5 B2 67.0(5) 11_565 10_665
B2 B5 B2 79.2(6) 14_556 10_665
B2 B5 B2 37.7(3) 17_566 10_665
B4 B5 B2 74.1(6) 6_565 12
B4 B5 B2 104.5(9) 2_665 12
B4 B5 B2 38.4(4) 5 12
Si1 B5 B2 140.4(3) 14_557 12
B5 B5 B2 140.4(3) 14_557 12
B2 B5 B2 67.0(5) 11_565 12
B2 B5 B2 36.7(3) 14_556 12
B2 B5 B2 79.2(6) 17_566 12
B2 B5 B2 67.0(5) 10_665 12
B4 B5 B2 104.5(9) 6_565 18_666
B4 B5 B2 74.1(6) 2_665 18_666
B4 B5 B2 38.4(4) 5 18_666
Si1 B5 B2 140.4(3) 14_557 18_666
B5 B5 B2 140.4(3) 14_557 18_666
B2 B5 B2 79.2(6) 11_565 18_666
B2 B5 B2 67.0(5) 14_556 18_666
B2 B5 B2 67.0(5) 17_566 18_666
B2 B5 B2 36.7(3) 10_665 18_666
B2 B5 B2 37.7(3) 12 18_666
B4 B5 B1 27.67(6) 6_565 6_565
B4 B5 B1 86.2(3) 2_665 6_565
B4 B5 B1 133.1(8) 5 6_565
Si1 B5 B1 104.9(4) 14_557 6_565
B5 B5 B1 104.9(4) 14_557 6_565
B2 B5 B1 35.55(13) 11_565 6_565
B2 B5 B1 59.0(2) 14_556 6_565
B2 B5 B1 60.3(2) 17_566 6_565
B2 B5 B1 97.4(5) 10_665 6_565
B2 B5 B1 95.3(5) 12 6_565
B2 B5 B1 114.7(7) 18_666 6_565
Si1 Si1 B5 0.000(2) 14_557 14_557
Si1 Si1 B4 121.2(2) 14_557 6_565
B5 Si1 B4 121.2(2) 14_557 6_565
Si1 Si1 B4 121.2(2) 14_557 2_665
B5 Si1 B4 121.2(2) 14_557 2_665
B4 Si1 B4 95.6(3) 6_565 2_665
Si1 Si1 B4 121.2(2) 14_557 5
B5 Si1 B4 121.2(2) 14_557 5
B4 Si1 B4 95.6(3) 6_565 5
B4 Si1 B4 95.6(3) 2_665 5
Si1 Si1 B4 33.97(11) 14_557 13_666
B5 Si1 B4 33.97(11) 14_557 13_666
B4 Si1 B4 131.94(16) 6_565 13_666
B4 Si1 B4 87.2(2) 2_665 13_666
B4 Si1 B4 131.94(16) 5 13_666
Si1 Si1 B4 33.97(11) 14_557 15_566
B5 Si1 B4 33.97(11) 14_557 15_566
B4 Si1 B4 87.2(2) 6_565 15_566
B4 Si1 B4 131.94(16) 2_665 15_566
B4 Si1 B4 131.94(16) 5 15_566
B4 Si1 B4 57.88(18) 13_666 15_566
Si1 Si1 B4 33.97(11) 14_557 16_556
B5 Si1 B4 33.97(11) 14_557 16_556
B4 Si1 B4 131.94(16) 6_565 16_556
B4 Si1 B4 131.94(16) 2_665 16_556
B4 Si1 B4 87.2(2) 5 16_556
B4 Si1 B4 57.88(18) 13_666 16_556
B4 Si1 B4 57.88(18) 15_566 16_556
Si1 Si1 B2 144.81(9) 14_557 11_565
B5 Si1 B2 144.81(9) 14_557 11_565
B4 Si1 B2 31.99(15) 6_565 11_565
B4 Si1 B2 64.72(19) 2_665 11_565
B4 Si1 B2 90.3(3) 5 11_565
B4 Si1 B2 132.47(7) 13_666 11_565
B4 Si1 B2 113.59(9) 15_566 11_565
B4 Si1 B2 163.31(5) 16_556 11_565
Si1 Si1 B2 144.81(9) 14_557 14_556
B5 Si1 B2 144.81(9) 14_557 14_556
B4 Si1 B2 31.99(15) 6_565 14_556
B4 Si1 B2 90.3(3) 2_665 14_556
B4 Si1 B2 64.72(19) 5 14_556
B4 Si1 B2 163.31(5) 13_666 14_556
B4 Si1 B2 113.59(9) 15_566 14_556
B4 Si1 B2 132.47(7) 16_556 14_556
B2 Si1 B2 33.96(12) 11_565 14_556
Si1 Si1 B2 144.81(9) 14_557 17_566
B5 Si1 B2 144.81(9) 14_557 17_566
B4 Si1 B2 64.72(19) 6_565 17_566
B4 Si1 B2 31.99(15) 2_665 17_566
B4 Si1 B2 90.3(3) 5 17_566
B4 Si1 B2 113.59(9) 13_666 17_566
B4 Si1 B2 132.47(7) 15_566 17_566
B4 Si1 B2 163.31(5) 16_556 17_566
B2 Si1 B2 33.02(12) 11_565 17_566
B2 Si1 B2 59.88(14) 14_556 17_566
Si1 Si1 B2 144.81(9) 14_557 12
B5 Si1 B2 144.81(9) 14_557 12
B4 Si1 B2 64.72(19) 6_565 12
B4 Si1 B2 90.3(3) 2_665 12
B4 Si1 B2 31.99(15) 5 12
B4 Si1 B2 163.31(5) 13_666 12
B4 Si1 B2 132.47(7) 15_566 12
B4 Si1 B2 113.59(9) 16_556 12
B2 Si1 B2 59.88(14) 11_565 12
B2 Si1 B2 33.02(12) 14_556 12
B2 Si1 B2 70.38(17) 17_566 12
B1 Si2 B1 102.92(16) 5 22_556
B1 Si2 Si3 116.22(8) 5 2
B1 Si2 Si3 116.22(8) 22_556 2
B1 Si2 Si2 110.90(8) 5 14_557
B1 Si2 Si2 110.90(8) 22_556 14_557
Si3 Si2 Si2 99.91(4) 2 14_557
B1 Si2 B5 59.83(17) 5 .
B1 Si2 B5 59.83(17) 22_556 .
Si3 Si2 B5 171.4(4) 2 .
Si2 Si2 B5 88.7(4) 14_557 .
Na1 Si2 B5 105.85(15) 16_556 .
Na1 Si2 B5 105.85(16) 15_556 .
B1 Si2 Si1 62.53(9) 5 .
B1 Si2 Si1 62.53(9) 22_556 .
Si3 Si2 Si1 177.40(12) 2 .
Si2 Si2 Si1 82.70(11) 14_557 .
B5 Si2 Si1 6.0(4) . .
B1 Si2 Si1 73.36(9) 5 14_557
B1 Si2 Si1 73.36(9) 22_556 14_557
Si3 Si2 Si1 162.19(10) 2 14_557
Si2 Si2 Si1 62.29(9) 14_557 14_557
Na1 Si2 Si1 93.64(5) 16_556 14_557
Na1 Si2 Si1 93.64(5) 15_556 14_557
B5 Si2 Si1 26.4(4) . 14_557
Si1 Si2 Si1 20.41(19) . 14_557
B1 Si2 B5 76.00(17) 5 14_557
B1 Si2 B5 76.00(17) 22_556 14_557
Si3 Si2 B5 157.7(3) 2 14_557
Si2 Si2 B5 57.8(3) 14_557 14_557
Na1 Si2 B5 91.42(13) 16_556 14_557
Na1 Si2 B5 91.42(13) 15_556 14_557
B5 Si2 B5 30.9(6) . 14_557
Si1 Si2 B5 24.9(3) . 14_557
Si1 Si2 B5 4.5(3) 14_557 14_557
Si3 Si3 Si2 99.91(4) 13 6_554
Si3 Si3 Si2 99.91(4) 13 2_554
Si2 Si3 Si2 117.10(3) 6_554 2_554
Si3 Si3 Si2 99.91(4) 13 5_554
Si2 Si3 Si2 117.10(3) 6_554 5_554
Si2 Si3 Si2 117.10(3) 2_554 5_554

loop_
_geom_bond_atom_site_label_1
_geom_bond_atom_site_label_2
_geom_bond_distance
_geom_bond_site_symmetry_2
Na1 B2 2.733(3) 12
Na1 B2 2.733(3) 19
Na1 B2 2.733(3) 14_556
Na1 B2 2.733(3) .
Na1 B1 2.832(3) 11
Na1 B1 2.832(3) 20
Na1 B1 2.832(3) 3
Na1 B1 2.832(3) 18_556
Na1 Si2 2.9356(14) 6_554
Na1 Si2 2.9356(14) 15_556
Na1 Si2 2.9356(14) 5_554
Na1 Si2 2.9356(14) 16_556
Na1 B3 2.954(5) 16_556
Na1 B3 2.954(5) 5_554
Na1 B3 2.954(5) 6_564
Na1 B3 2.954(5) 15_566
Na2 B3 2.783(3) 13_666
Na2 B3 2.783(3) 6_564
Na2 B3 2.783(3) 2_664
Na2 B3 2.783(3) 15_566
Na2 B3 2.783(3) 5_554
Na2 B3 2.783(3) 16_556
Na2 B2 2.833(3) 20_565
Na2 B2 2.833(3) 17_566
Na2 B2 2.833(3) .
Na2 B2 2.833(3) 4_565
Na2 B2 2.833(3) 11_565
Na2 B2 2.833(3) 10_665
B1 B1 1.771(5) 7
B1 B4 1.779(3) .
B1 B2 1.800(4) 4
B1 B2 1.840(4) 9
B1 B3 1.850(3) 2_654
B1 Si2 2.018(3) 6_554
B1 Na1 2.832(3) 4
B2 B2 1.784(5) 19
B2 B1 1.800(4) 3
B2 B4 1.827(4) 15_565
B2 B2 1.833(5) 20_565
B2 B1 1.840(4) 9
B2 B3 1.885(4) 6_564
B2 B5 2.836(17) 14_556
B3 B4 1.831(5) 2_655
B3 B3 1.849(7) 14_557
B3 B1 1.850(3) 2_655
B3 B1 1.850(3) 24_556
B3 B2 1.885(4) 5_655
B3 B2 1.885(4) 22_556
B3 Na2 2.783(3) 13_666
B3 Na1 2.955(2) 16_656
B3 Na1 2.955(2) 15_556
B4 B5 1.738(9) 2_664
B4 B1 1.779(3) 19_655
B4 B2 1.827(4) 9
B4 B2 1.827(4) 16_655
B4 B3 1.831(5) 2_654
B4 Si1 1.904(5) 2_664
B4 Si1 2.915(7) 13_666
B4 B4 2.821(7) 3_655
B4 B4 2.821(7) 4_665
B5 B4 1.738(9) 6_565
B5 B4 1.738(9) 2_665
B5 B4 1.738(9) 5
B5 Si1 1.81(2) 14_557
B5 B5 2.19(4) 14_557
B5 B2 2.836(17) 11_565
B5 B2 2.836(17) 14_556
B5 B2 2.836(17) 17_566
B5 B2 2.836(17) 10_665
B5 B2 2.836(17) 12
B5 B2 2.836(17) 18_666
Si1 Si1 1.432(14) 14_557
Si1 B5 1.81(2) 14_557
Si1 B4 1.904(5) 6_565
Si1 B4 1.904(5) 2_665
Si1 B4 1.904(5) 5
Si1 B4 2.915(7) 13_666
Si1 B4 2.915(7) 15_566
Si1 B4 2.915(7) 16_556
Si2 B1 2.018(3) 5
Si2 B1 2.018(3) 22_556
Si2 Si3 2.3408(10) 2
Si2 Si2 2.3563(17) 14_557
Si2 Na1 2.9356(14) 16_556
Si2 Na1 2.9356(14) 15_556
Si3 Si3 2.299(3) 13
Si3 Si2 2.3408(10) 6_554
Si3 Si2 2.3408(10) 2_554
Si3 Si2 2.3408(10) 5_554
